data_1553923
loop_
_publ_author_name
'Grandl, Markus'
'Sun, Yu'
'Pammer, Frank'

_publ_section_title
;
 Electronic and structural properties of N \\rightarrow B-ladder boranes
 with high electron affinity
;
_journal_issue 3
_journal_name_full 'Organic Chemistry Frontiers'
_journal_page_first 336
_journal_paper_doi 10.1039/C7QO00876G
_journal_volume 5
_journal_year 2018
_chemical_formula_sum 'C60 H38 B2 F20 N2'
_chemical_formula_weight 1188.54
_space_group_crystal_system triclinic
_space_group_IT_number 2
_space_group_name_Hall '-P 1'
_space_group_name_H-M_alt 'P -1'
_atom_sites_solution_hydrogens geom
_atom_sites_solution_primary direct
_atom_sites_solution_secondary difmap
_audit_creation_method SHELXL-2014/7
_audit_update_record
;
2017-09-26 deposited with the CCDC.
2017-11-27 downloaded from the CCDC.
;
_cell_angle_alpha 102.11(2)
_cell_angle_beta 104.06(2)
_cell_angle_gamma 108.18(2)
_cell_formula_units_Z 2
_cell_length_a 11.196(5)
_cell_length_b 13.488(7)
_cell_length_c 19.102(11)
_cell_measurement_reflns_used 9937
_cell_measurement_temperature 150(2)
_cell_measurement_theta_max 26.33
_cell_measurement_theta_min 2.40
_cell_volume 2528(2)
_computing_cell_refinement 'SAINT v8.37A (Bruker, 2015)'
_computing_data_collection 'SAINT v8.37A (Bruker, 2015)'
_computing_data_reduction 'SAINT v8.37A (Bruker, 2015)'
_computing_structure_refinement 'SHELXL-2014/7 (Sheldrick, 2014)'
_computing_structure_solution 'SHELXS-2014/7 (Sheldrick, 2014)'
_diffrn_ambient_temperature 150(2)
_diffrn_measured_fraction_theta_full 0.989
_diffrn_measured_fraction_theta_max 0.804
_diffrn_measurement_device_type 'Bruker APEX-II CCD'
_diffrn_measurement_method '\f and \w scans'
_diffrn_radiation_type MoK\a
_diffrn_radiation_wavelength 0.71073
_diffrn_reflns_av_R_equivalents 0.0367
_diffrn_reflns_av_unetI/netI 0.0232
_diffrn_reflns_Laue_measured_fraction_full 0.989
_diffrn_reflns_Laue_measured_fraction_max 0.804
_diffrn_reflns_limit_h_max 13
_diffrn_reflns_limit_h_min -13
_diffrn_reflns_limit_k_max 16
_diffrn_reflns_limit_k_min -16
_diffrn_reflns_limit_l_max 23
_diffrn_reflns_limit_l_min -23
_diffrn_reflns_number 83239
_diffrn_reflns_point_group_measured_fraction_full 0.989
_diffrn_reflns_point_group_measured_fraction_max 0.804
_diffrn_reflns_theta_full 25.242
_diffrn_reflns_theta_max 28.490
_diffrn_reflns_theta_min 2.301
_exptl_absorpt_coefficient_mu 0.142
_exptl_absorpt_correction_T_max 0.7454
_exptl_absorpt_correction_T_min 0.7206
_exptl_absorpt_correction_type multi-scan
_exptl_absorpt_process_details
'SADABS-2016/2 (Bruker,2016/2) was used for absorption correction. wR2(int) was 0.0686 before and 0.0509 after correction. The Ratio of minimum to maximum transmission is 0.9667. The \l/2 correction factor is Not present.'
_exptl_crystal_colour Yellow
_exptl_crystal_density_diffrn 1.562
_exptl_crystal_description Block
_exptl_crystal_F_000 1204
_exptl_crystal_size_max 0.183
_exptl_crystal_size_mid 0.159
_exptl_crystal_size_min 0.111
_refine_diff_density_max 0.420
_refine_diff_density_min -0.260
_refine_diff_density_rms 0.050
_refine_ls_extinction_method none
_refine_ls_goodness_of_fit_ref 1.079
_refine_ls_hydrogen_treatment constr
_refine_ls_matrix_type full
_refine_ls_number_parameters 761
_refine_ls_number_reflns 10291
_refine_ls_number_restraints 0
_refine_ls_restrained_S_all 1.079
_refine_ls_R_factor_all 0.0487
_refine_ls_R_factor_gt 0.0410
_refine_ls_shift/su_max 0.001
_refine_ls_shift/su_mean 0.000
_refine_ls_structure_factor_coef Fsqd
_refine_ls_weighting_details 'w=1/[\s^2^(Fo^2^)+(0.0469P)^2^+1.5049P] where P=(Fo^2^+2Fc^2^)/3'
_refine_ls_weighting_scheme calc
_refine_ls_wR_factor_gt 0.0998
_refine_ls_wR_factor_ref 0.1044
_reflns_Friedel_coverage 0.000
_reflns_number_gt 8956
_reflns_number_total 10291
_reflns_threshold_expression 'I > 2\s(I)'
_cod_data_source_file c7qo00876g2.cif
_cod_data_source_block shelx_CCDC5
_cod_database_code 1553923
_shelx_shelxl_version_number 2014/7
_shelx_space_group_comment
;
The symmetry employed for this shelxl refinement is uniquely defined
by the following loop, which should always be used as a source of
symmetry information in preference to the above space-group names.
They are only intended as comments.
;
_shelx_estimated_absorpt_t_min 0.974
_shelx_estimated_absorpt_t_max 0.984

loop_
_space_group_symop_operation_xyz
'x, y, z'
'-x, -y, -z'

loop_
_atom_site_label
_atom_site_type_symbol
_atom_site_fract_x
_atom_site_fract_y
_atom_site_fract_z
_atom_site_U_iso_or_equiv
_atom_site_adp_type
_atom_site_occupancy
_atom_site_site_symmetry_order
_atom_site_calc_flag
_atom_site_refinement_flags_posn
_atom_site_refinement_flags_adp
C1 C 0.65770(15) 0.57370(13) 0.85289(9) 0.0178(3) Uani 1 1 d . .
C2 C 0.67832(16) 0.49565(14) 0.88187(9) 0.0209(3) Uani 1 1 d . .
H2 H 0.6489 0.4835 0.9231 0.025 Uiso 1 1 calc R U
C3 C 0.74533(17) 0.42918(14) 0.85079(10) 0.0232(4) Uani 1 1 d . .
H3 H 0.7584 0.3758 0.8740 0.028 Uiso 1 1 calc R U
C4 C 0.79313(17) 0.43761(14) 0.78822(10) 0.0232(4) Uani 1 1 d . .
H4 H 0.8350 0.3915 0.7697 0.028 Uiso 1 1 calc R U
C5 C 0.77508(16) 0.51383(14) 0.75800(9) 0.0210(3) Uani 1 1 d . .
H5 H 0.8042 0.5242 0.7164 0.025 Uiso 1 1 calc R U
C6 C 0.70892(15) 0.58268(13) 0.78999(9) 0.0176(3) Uani 1 1 d . .
C7 C 0.58287(15) 0.64542(13) 0.88643(9) 0.0177(3) Uani 1 1 d . .
H7 H 0.5208 0.5969 0.9061 0.021 Uiso 1 1 calc R U
C8 C 0.67113(16) 0.75380(14) 0.95610(9) 0.0214(3) Uani 1 1 d . .
H8 H 0.6160 0.7988 0.9618 0.026 Uiso 1 1 calc R U
C9 C 0.79649(17) 0.82361(15) 0.94245(10) 0.0275(4) Uani 1 1 d . .
H9A H 0.8491 0.8888 0.9868 0.041 Uiso 1 1 calc R U
H9B H 0.7697 0.8463 0.8976 0.041 Uiso 1 1 calc R U
H9C H 0.8503 0.7801 0.9343 0.041 Uiso 1 1 calc R U
C10 C 0.7055(2) 0.72498(17) 1.02592(10) 0.0321(4) Uani 1 1 d . .
H10A H 0.7628 0.6834 1.0227 0.048 Uiso 1 1 calc R U
H10B H 0.6239 0.6801 1.0325 0.048 Uiso 1 1 calc R U
H10C H 0.7528 0.7921 1.0693 0.048 Uiso 1 1 calc R U
C11 C 0.40338(15) 0.52675(13) 0.75148(9) 0.0166(3) Uani 1 1 d . .
C12 C 0.35806(16) 0.51123(13) 0.67624(9) 0.0194(3) Uani 1 1 d . .
C13 C 0.28441(16) 0.40950(14) 0.61880(9) 0.0224(4) Uani 1 1 d . .
C14 C 0.24913(16) 0.31357(14) 0.63507(10) 0.0236(4) Uani 1 1 d . .
C15 C 0.28781(16) 0.32318(14) 0.70899(10) 0.0230(4) Uani 1 1 d . .
C16 C 0.36130(15) 0.42687(14) 0.76476(9) 0.0201(3) Uani 1 1 d . .
C17 C 0.40705(15) 0.73298(13) 0.83866(8) 0.0167(3) Uani 1 1 d . .
C18 C 0.45855(15) 0.84924(14) 0.87620(9) 0.0185(3) Uani 1 1 d . .
C19 C 0.38707(17) 0.91607(14) 0.89750(9) 0.0218(4) Uani 1 1 d . .
C20 C 0.25384(17) 0.86703(16) 0.88026(10) 0.0250(4) Uani 1 1 d . .
C21 C 0.19640(16) 0.75263(15) 0.84248(10) 0.0234(4) Uani 1 1 d . .
C22 C 0.27155(16) 0.68871(14) 0.82387(9) 0.0191(3) Uani 1 1 d . .
C23 C 0.69547(15) 0.66559(13) 0.75841(9) 0.0164(3) Uani 1 1 d . .
C24 C 0.77949(15) 0.70833(13) 0.71776(9) 0.0174(3) Uani 1 1 d . .
H24 H 0.8439 0.6792 0.7098 0.021 Uiso 1 1 calc R U
C25 C 0.76713(15) 0.78964(13) 0.69085(8) 0.0163(3) Uani 1 1 d . .
C26 C 0.59119(15) 0.78501(13) 0.74394(8) 0.0151(3) Uani 1 1 d . .
H26 H 0.5269 0.8143 0.7518 0.018 Uiso 1 1 calc R U
C27 C 0.85827(15) 0.84099(14) 0.65168(9) 0.0182(3) Uani 1 1 d . .
C28 C 0.92240(16) 0.77949(15) 0.60965(9) 0.0222(4) Uani 1 1 d . .
H28 H 0.9034 0.7049 0.6072 0.027 Uiso 1 1 calc R U
C29 C 1.01002(17) 0.82760(16) 0.57339(10) 0.0258(4) Uani 1 1 d . .
H29 H 1.0491 0.7874 0.5458 0.031 Uiso 1 1 calc R U
C30 C 1.03600(17) 0.93835(16) 0.58051(10) 0.0278(4) Uani 1 1 d . .
H30 H 1.0956 0.9750 0.5578 0.033 Uiso 1 1 calc R U
C31 C 0.97265(16) 0.99998(15) 0.62266(10) 0.0238(4) Uani 1 1 d . .
H31 H 0.9943 1.0751 0.6259 0.029 Uiso 1 1 calc R U
C32 C 0.88171(15) 0.95318(14) 0.65833(9) 0.0189(3) Uani 1 1 d . .
C33 C 0.80603(15) 1.01542(13) 0.70123(9) 0.0180(3) Uani 1 1 d . .
H33 H 0.7997 1.0733 0.6770 0.022 Uiso 1 1 calc R U
C34 C 0.87264(16) 1.07729(13) 0.78876(9) 0.0199(3) Uani 1 1 d . .
H34 H 0.8016 1.0830 0.8106 0.024 Uiso 1 1 calc R U
C35 C 0.93919(18) 1.01581(15) 0.82538(10) 0.0278(4) Uani 1 1 d . .
H35A H 1.0036 1.0040 0.8012 0.042 Uiso 1 1 calc R U
H35B H 0.8730 0.9447 0.8203 0.042 Uiso 1 1 calc R U
H35C H 0.9859 1.0572 0.8793 0.042 Uiso 1 1 calc R U
C36 C 0.97234(19) 1.19325(15) 0.80317(11) 0.0325(4) Uani 1 1 d . .
H36A H 1.0140 1.2302 0.8580 0.049 Uiso 1 1 calc R U
H36B H 0.9256 1.2349 0.7801 0.049 Uiso 1 1 calc R U
H36C H 1.0411 1.1887 0.7807 0.049 Uiso 1 1 calc R U
C37 C 0.60897(15) 0.86839(13) 0.58015(9) 0.0174(3) Uani 1 1 d . .
C38 C 0.61904(16) 0.93806(14) 0.53862(10) 0.0213(4) Uani 1 1 d . .
C39 C 0.58348(17) 0.89989(16) 0.46023(10) 0.0259(4) Uani 1 1 d . .
C40 C 0.52901(17) 0.78638(16) 0.41846(9) 0.0262(4) Uani 1 1 d . .
C41 C 0.51512(16) 0.71276(15) 0.45616(10) 0.0229(4) Uani 1 1 d . .
C42 C 0.55634(16) 0.75479(14) 0.53465(9) 0.0199(3) Uani 1 1 d . .
C43 C 0.54529(15) 0.97138(13) 0.70560(9) 0.0174(3) Uani 1 1 d . .
C44 C 0.56244(16) 1.08218(14) 0.74636(9) 0.0198(3) Uani 1 1 d . .
C45 C 0.46643(17) 1.11568(14) 0.77369(9) 0.0222(4) Uani 1 1 d . .
C46 C 0.34441(17) 1.03621(15) 0.76019(10) 0.0238(4) Uani 1 1 d . .
C47 C 0.31991(16) 0.92580(14) 0.71707(9) 0.0223(4) Uani 1 1 d . .
C48 C 0.41734(16) 0.89713(13) 0.68920(9) 0.0191(3) Uani 1 1 d . .
N1 N 0.59942(12) 0.70690(11) 0.77121(7) 0.0149(3) Uani 1 1 d . .
N2 N 0.66844(12) 0.82764(10) 0.70494(7) 0.0148(3) Uani 1 1 d . .
F12 F 0.38200(10) 0.60175(8) 0.65596(6) 0.0295(2) Uani 1 1 d . .
F13 F 0.24683(11) 0.40406(9) 0.54783(6) 0.0365(3) Uani 1 1 d . .
F14 F 0.17794(11) 0.21307(9) 0.58099(6) 0.0352(3) Uani 1 1 d . .
F15 F 0.25300(10) 0.23009(8) 0.72576(7) 0.0347(3) Uani 1 1 d . .
F16 F 0.38700(10) 0.42562(8) 0.83547(6) 0.0295(2) Uani 1 1 d . .
F18 F 0.58843(9) 0.90644(8) 0.89194(5) 0.0233(2) Uani 1 1 d . .
F19 F 0.44543(11) 1.02782(8) 0.93336(6) 0.0307(2) Uani 1 1 d . .
F20 F 0.18275(11) 0.92987(10) 0.89962(7) 0.0376(3) Uani 1 1 d . .
F21 F 0.06652(10) 0.70350(10) 0.82297(7) 0.0347(3) Uani 1 1 d . .
F22 F 0.20439(9) 0.57747(8) 0.78940(6) 0.0261(2) Uani 1 1 d . .
F38 F 0.66502(10) 1.05089(8) 0.57514(6) 0.0292(2) Uani 1 1 d . .
F39 F 0.60123(11) 0.97379(10) 0.42488(6) 0.0367(3) Uani 1 1 d . .
F40 F 0.48954(12) 0.74797(11) 0.34263(6) 0.0380(3) Uani 1 1 d . .
F41 F 0.46078(11) 0.60161(9) 0.41679(6) 0.0320(2) Uani 1 1 d . .
F42 F 0.54014(10) 0.67572(8) 0.56600(5) 0.0259(2) Uani 1 1 d . .
F44 F 0.67652(9) 1.16635(8) 0.76048(6) 0.0261(2) Uani 1 1 d . .
F45 F 0.49077(11) 1.22372(9) 0.81344(6) 0.0314(2) Uani 1 1 d . .
F46 F 0.25202(11) 1.06594(10) 0.78862(7) 0.0337(3) Uani 1 1 d . .
F47 F 0.20276(9) 0.84649(9) 0.70382(6) 0.0317(3) Uani 1 1 d . .
F48 F 0.38480(9) 0.78802(8) 0.64493(5) 0.0239(2) Uani 1 1 d . .
B1 B 0.49437(17) 0.65416(15) 0.81587(10) 0.0151(3) Uani 1 1 d . .
B2 B 0.65647(17) 0.92629(15) 0.67406(10) 0.0161(4) Uani 1 1 d . .
C49 C -0.12645(19) 0.29626(17) 0.60730(11) 0.0312(4) Uani 1 1 d . .
H49 H -0.1350 0.2351 0.6258 0.037 Uiso 1 1 calc R U
C50 C -0.02092(19) 0.39481(17) 0.64597(11) 0.0333(4) Uani 1 1 d . .
H50 H 0.0418 0.3996 0.6914 0.040 Uiso 1 1 calc R U
C51 C -0.00112(19) 0.48513(17) 0.62315(12) 0.0342(4) Uani 1 1 d . .
H51 H 0.0735 0.5517 0.6510 0.041 Uiso 1 1 calc R U
C52 C -0.0889(2) 0.47646(17) 0.56134(11) 0.0338(4) Uani 1 1 d . .
H52 H -0.0801 0.5375 0.5428 0.041 Uiso 1 1 calc R U
C53 C -0.1951(2) 0.37814(17) 0.52285(11) 0.0345(4) Uani 1 1 d . .
H53 H -0.2587 0.3737 0.4779 0.041 Uiso 1 1 calc R U
C54 C -0.21400(18) 0.28757(17) 0.54546(11) 0.0318(4) Uani 1 1 d . .
H54 H -0.2880 0.2207 0.5173 0.038 Uiso 1 1 calc R U
C55 C 0.1363(2) 0.74721(19) 1.01571(12) 0.0401(5) Uani 1 1 d . .
H55 H 0.0941 0.7952 1.0306 0.048 Uiso 1 1 calc R U
C56 C 0.0619(2) 0.6373(2) 0.97145(13) 0.0464(6) Uani 1 1 d . .
H56 H -0.0325 0.6117 0.9572 0.056 Uiso 1 1 calc R U
C57 C 0.1196(3) 0.5616(2) 0.94647(13) 0.0471(6) Uani 1 1 d . .
H57 H 0.0645 0.4880 0.9164 0.056 Uiso 1 1 calc R U
C58 C 0.2538(3) 0.5963(2) 0.96633(13) 0.0463(6) Uani 1 1 d . .
H58 H 0.2961 0.5488 0.9506 0.056 Uiso 1 1 calc R U
C59 C 0.3280(2) 0.7068(2) 1.01161(12) 0.0436(6) Uani 1 1 d . .
H59 H 0.4225 0.7329 1.0266 0.052 Uiso 1 1 calc R U
C60 C 0.2691(2) 0.78176(19) 1.03619(12) 0.0412(5) Uani 1 1 d . .
H60 H 0.3236 0.8553 1.0667 0.049 Uiso 1 1 calc R U

loop_
_atom_site_aniso_label
_atom_site_aniso_U_11
_atom_site_aniso_U_22
_atom_site_aniso_U_33
_atom_site_aniso_U_23
_atom_site_aniso_U_13
_atom_site_aniso_U_12
C1 0.0129(7) 0.0177(8) 0.0172(7) 0.0062(6) -0.0014(6) 0.0027(6)
C2 0.0192(8) 0.0234(9) 0.0184(8) 0.0115(7) 0.0020(6) 0.0061(7)
C3 0.0227(8) 0.0193(9) 0.0248(9) 0.0114(7) 0.0005(7) 0.0069(7)
C4 0.0241(8) 0.0217(9) 0.0263(9) 0.0093(7) 0.0055(7) 0.0129(7)
C5 0.0212(8) 0.0215(9) 0.0210(8) 0.0097(7) 0.0053(6) 0.0080(7)
C6 0.0138(7) 0.0172(8) 0.0179(7) 0.0075(6) -0.0002(6) 0.0037(6)
C7 0.0159(7) 0.0200(8) 0.0162(7) 0.0092(7) 0.0025(6) 0.0054(6)
C8 0.0206(8) 0.0252(9) 0.0158(8) 0.0061(7) 0.0006(6) 0.0096(7)
C9 0.0206(8) 0.0256(9) 0.0248(9) 0.0026(7) -0.0017(7) 0.0047(7)
C10 0.0347(10) 0.0383(11) 0.0177(8) 0.0084(8) -0.0022(7) 0.0151(9)
C11 0.0122(7) 0.0182(8) 0.0181(8) 0.0069(6) 0.0025(6) 0.0053(6)
C12 0.0189(8) 0.0170(8) 0.0214(8) 0.0099(7) 0.0044(6) 0.0049(6)
C13 0.0193(8) 0.0247(9) 0.0177(8) 0.0068(7) 0.0011(6) 0.0052(7)
C14 0.0171(8) 0.0172(8) 0.0267(9) 0.0027(7) 0.0000(7) 0.0019(6)
C15 0.0159(8) 0.0174(8) 0.0348(10) 0.0139(7) 0.0053(7) 0.0038(6)
C16 0.0156(7) 0.0256(9) 0.0205(8) 0.0123(7) 0.0039(6) 0.0079(7)
C17 0.0155(7) 0.0225(8) 0.0135(7) 0.0096(6) 0.0032(6) 0.0075(6)
C18 0.0155(7) 0.0218(8) 0.0158(7) 0.0084(7) 0.0024(6) 0.0042(6)
C19 0.0256(9) 0.0199(9) 0.0194(8) 0.0078(7) 0.0050(7) 0.0088(7)
C20 0.0256(9) 0.0344(10) 0.0246(9) 0.0142(8) 0.0096(7) 0.0198(8)
C21 0.0138(7) 0.0346(10) 0.0213(8) 0.0126(8) 0.0029(6) 0.0084(7)
C22 0.0168(7) 0.0215(8) 0.0151(7) 0.0077(7) 0.0014(6) 0.0040(6)
C23 0.0134(7) 0.0168(8) 0.0141(7) 0.0040(6) -0.0007(6) 0.0041(6)
C24 0.0153(7) 0.0191(8) 0.0180(8) 0.0073(7) 0.0032(6) 0.0077(6)
C25 0.0131(7) 0.0170(8) 0.0140(7) 0.0042(6) -0.0003(6) 0.0039(6)
C26 0.0126(7) 0.0158(8) 0.0131(7) 0.0042(6) -0.0007(5) 0.0045(6)
C27 0.0132(7) 0.0235(9) 0.0154(7) 0.0090(7) 0.0005(6) 0.0050(6)
C28 0.0211(8) 0.0276(9) 0.0191(8) 0.0112(7) 0.0032(6) 0.0109(7)
C29 0.0219(8) 0.0387(11) 0.0207(8) 0.0113(8) 0.0078(7) 0.0150(8)
C30 0.0197(8) 0.0399(11) 0.0253(9) 0.0177(8) 0.0087(7) 0.0076(8)
C31 0.0186(8) 0.0262(9) 0.0235(8) 0.0128(7) 0.0037(7) 0.0037(7)
C32 0.0131(7) 0.0229(9) 0.0160(7) 0.0087(7) -0.0004(6) 0.0032(6)
C33 0.0150(7) 0.0184(8) 0.0182(8) 0.0091(7) 0.0016(6) 0.0041(6)
C34 0.0152(7) 0.0210(9) 0.0190(8) 0.0059(7) 0.0012(6) 0.0049(6)
C35 0.0260(9) 0.0278(10) 0.0209(8) 0.0070(7) -0.0041(7) 0.0084(7)
C36 0.0278(9) 0.0251(10) 0.0289(10) 0.0064(8) -0.0023(8) 0.0001(8)
C37 0.0127(7) 0.0234(8) 0.0173(8) 0.0100(7) 0.0032(6) 0.0075(6)
C38 0.0171(8) 0.0239(9) 0.0233(8) 0.0116(7) 0.0034(6) 0.0078(7)
C39 0.0220(8) 0.0393(11) 0.0245(9) 0.0225(8) 0.0074(7) 0.0144(8)
C40 0.0222(8) 0.0443(11) 0.0152(8) 0.0111(8) 0.0042(6) 0.0170(8)
C41 0.0186(8) 0.0266(9) 0.0199(8) 0.0035(7) 0.0026(6) 0.0093(7)
C42 0.0170(7) 0.0240(9) 0.0209(8) 0.0116(7) 0.0050(6) 0.0087(7)
C43 0.0166(7) 0.0217(8) 0.0151(7) 0.0106(7) 0.0019(6) 0.0084(6)
C44 0.0168(7) 0.0217(9) 0.0195(8) 0.0107(7) 0.0016(6) 0.0060(6)
C45 0.0255(8) 0.0218(9) 0.0200(8) 0.0080(7) 0.0031(7) 0.0125(7)
C46 0.0218(8) 0.0363(10) 0.0239(8) 0.0180(8) 0.0089(7) 0.0181(8)
C47 0.0143(7) 0.0297(9) 0.0234(8) 0.0176(7) 0.0018(6) 0.0066(7)
C48 0.0181(8) 0.0197(8) 0.0176(8) 0.0103(7) -0.0010(6) 0.0072(6)
N1 0.0129(6) 0.0157(7) 0.0134(6) 0.0067(5) 0.0002(5) 0.0036(5)
N2 0.0120(6) 0.0150(6) 0.0141(6) 0.0063(5) -0.0004(5) 0.0035(5)
F12 0.0314(6) 0.0212(5) 0.0224(5) 0.0133(4) -0.0061(4) -0.0001(4)
F13 0.0397(6) 0.0314(6) 0.0178(5) 0.0072(5) -0.0072(4) -0.0001(5)
F14 0.0324(6) 0.0193(5) 0.0329(6) 0.0025(5) -0.0053(5) -0.0014(4)
F15 0.0275(6) 0.0208(5) 0.0457(7) 0.0202(5) -0.0013(5) 0.0000(4)
F16 0.0275(5) 0.0285(6) 0.0250(5) 0.0185(5) -0.0005(4) 0.0015(4)
F18 0.0152(4) 0.0210(5) 0.0266(5) 0.0078(4) 0.0006(4) 0.0023(4)
F19 0.0332(6) 0.0208(5) 0.0357(6) 0.0076(5) 0.0071(5) 0.0114(5)
F20 0.0327(6) 0.0416(7) 0.0490(7) 0.0165(6) 0.0132(5) 0.0265(5)
F21 0.0131(5) 0.0450(7) 0.0417(6) 0.0129(5) 0.0024(4) 0.0108(5)
F22 0.0144(5) 0.0240(5) 0.0305(5) 0.0049(4) 0.0014(4) 0.0019(4)
F38 0.0300(5) 0.0240(5) 0.0290(5) 0.0166(5) -0.0009(4) 0.0069(4)
F39 0.0377(6) 0.0503(7) 0.0290(6) 0.0306(5) 0.0064(5) 0.0174(5)
F40 0.0411(6) 0.0577(8) 0.0147(5) 0.0123(5) 0.0016(4) 0.0232(6)
F41 0.0323(6) 0.0312(6) 0.0223(5) 0.0012(5) -0.0001(4) 0.0106(5)
F42 0.0304(5) 0.0194(5) 0.0223(5) 0.0098(4) 0.0011(4) 0.0058(4)
F44 0.0176(5) 0.0184(5) 0.0368(6) 0.0089(4) 0.0024(4) 0.0044(4)
F45 0.0308(6) 0.0266(6) 0.0356(6) 0.0062(5) 0.0052(5) 0.0161(5)
F46 0.0268(6) 0.0459(7) 0.0424(6) 0.0217(6) 0.0167(5) 0.0228(5)
F47 0.0132(5) 0.0383(6) 0.0412(6) 0.0230(5) 0.0024(4) 0.0046(4)
F48 0.0174(5) 0.0196(5) 0.0263(5) 0.0084(4) -0.0031(4) 0.0036(4)
B1 0.0132(8) 0.0164(9) 0.0147(8) 0.0068(7) 0.0033(6) 0.0041(7)
B2 0.0161(8) 0.0155(9) 0.0169(8) 0.0092(7) 0.0030(6) 0.0056(7)
C49 0.0275(9) 0.0367(11) 0.0344(10) 0.0159(9) 0.0128(8) 0.0136(8)
C50 0.0238(9) 0.0427(12) 0.0294(10) 0.0102(9) 0.0049(8) 0.0113(8)
C51 0.0258(9) 0.0311(11) 0.0361(11) 0.0046(9) 0.0081(8) 0.0040(8)
C52 0.0434(11) 0.0321(11) 0.0331(10) 0.0132(9) 0.0166(9) 0.0188(9)
C53 0.0331(10) 0.0429(12) 0.0272(10) 0.0087(9) 0.0047(8) 0.0197(9)
C54 0.0212(9) 0.0339(11) 0.0343(10) 0.0058(9) 0.0057(8) 0.0083(8)
C55 0.0375(11) 0.0492(13) 0.0343(11) 0.0138(10) 0.0129(9) 0.0160(10)
C56 0.0268(10) 0.0592(15) 0.0383(12) 0.0139(11) 0.0059(9) 0.0014(10)
C57 0.0570(15) 0.0375(13) 0.0339(11) 0.0125(10) 0.0123(10) 0.0028(11)
C58 0.0664(16) 0.0643(16) 0.0358(12) 0.0346(12) 0.0276(11) 0.0401(14)
C59 0.0301(10) 0.0727(17) 0.0329(11) 0.0327(12) 0.0104(9) 0.0155(11)
C60 0.0372(11) 0.0441(13) 0.0269(10) 0.0134(9) 0.0050(9) -0.0017(10)

loop_
_atom_type_symbol
_atom_type_description
_atom_type_scat_dispersion_real
_atom_type_scat_dispersion_imag
_atom_type_scat_source
C C 0.0033 0.0016 'International Tables Vol C Tables 4.2.6.8 and 6.1.1.4'
H H 0.0000 0.0000 'International Tables Vol C Tables 4.2.6.8 and 6.1.1.4'
N N 0.0061 0.0033 'International Tables Vol C Tables 4.2.6.8 and 6.1.1.4'
F F 0.0171 0.0103 'International Tables Vol C Tables 4.2.6.8 and 6.1.1.4'
B B 0.0013 0.0007 'International Tables Vol C Tables 4.2.6.8 and 6.1.1.4'

loop_
_geom_angle_atom_site_label_1
_geom_angle_atom_site_label_2
_geom_angle_atom_site_label_3
_geom_angle
C2 C1 C6 113.08(15)
C2 C1 C7 120.72(15)
C6 C1 C7 126.20(13)
C1 C2 C3 120.84(16)
C1 C2 H2 119.6
C3 C2 H2 119.6
C4 C3 C2 125.51(14)
C4 C3 H3 117.2
C2 C3 H3 117.2
C5 C4 C3 115.65(16)
C5 C4 H4 122.2
C3 C4 H4 122.2
C4 C5 C6 119.12(16)
C4 C5 H5 120.4
C6 C5 H5 120.4
C23 C6 C1 116.44(15)
C23 C6 C5 117.77(15)
C1 C6 C5 125.79(14)
B1 C7 C8 118.75(14)
B1 C7 C1 103.06(13)
C8 C7 C1 117.50(13)
B1 C7 H7 105.4
C8 C7 H7 105.4
C1 C7 H7 105.4
C10 C8 C9 111.62(15)
C10 C8 C7 109.76(15)
C9 C8 C7 111.82(14)
C10 C8 H8 107.8
C9 C8 H8 107.8
C7 C8 H8 107.8
C8 C9 H9A 109.5
C8 C9 H9B 109.5
H9A C9 H9B 109.5
C8 C9 H9C 109.5
H9A C9 H9C 109.5
H9B C9 H9C 109.5
C8 C10 H10A 109.5
C8 C10 H10B 109.5
H10A C10 H10B 109.5
C8 C10 H10C 109.5
H10A C10 H10C 109.5
H10B C10 H10C 109.5
C12 C11 C16 109.31(15)
C12 C11 B1 122.16(14)
C16 C11 B1 128.51(14)
F12 C12 C11 115.60(15)
F12 C12 C13 118.05(14)
C11 C12 C13 126.30(15)
F13 C13 C14 117.10(16)
F13 C13 C12 121.11(15)
C14 C13 C12 121.79(16)
C15 C14 C13 115.09(16)
C15 C14 F14 121.29(16)
C13 C14 F14 123.62(16)
F15 C15 C14 115.75(16)
F15 C15 C16 122.98(16)
C14 C15 C16 121.28(15)
F16 C16 C11 118.54(15)
F16 C16 C15 115.25(14)
C11 C16 C15 126.18(15)
C22 C17 C18 110.01(15)
C22 C17 B1 122.22(15)
C18 C17 B1 127.75(14)
F18 C18 C17 117.99(14)
F18 C18 C19 113.56(15)
C17 C18 C19 128.40(15)
C20 C19 F19 117.52(16)
C20 C19 C18 118.23(16)
F19 C19 C18 124.24(15)
C19 C20 F20 119.26(17)
C19 C20 C21 116.29(16)
F20 C20 C21 124.45(16)
F21 C21 C20 117.55(16)
F21 C21 C22 118.72(16)
C20 C21 C22 123.73(15)
F22 C22 C17 118.62(15)
F22 C22 C21 118.06(14)
C17 C22 C21 123.32(16)
N1 C23 C6 117.20(14)
N1 C23 C24 121.64(14)
C6 C23 C24 121.11(15)
C25 C24 C23 119.52(15)
C25 C24 H24 120.2
C23 C24 H24 120.2
C24 C25 N2 116.49(14)
C24 C25 C27 121.20(15)
N2 C25 C27 122.22(13)
N1 C26 N2 123.87(15)
N1 C26 H26 118.1
N2 C26 H26 118.1
C32 C27 C28 122.27(15)
C32 C27 C25 115.56(15)
C28 C27 C25 122.16(15)
C29 C28 C27 122.62(16)
C29 C28 H28 118.7
C27 C28 H28 118.7
C30 C29 C28 115.84(17)
C30 C29 H29 122.1
C28 C29 H29 122.1
C29 C30 C31 121.64(16)
C29 C30 H30 119.2
C31 C30 H30 119.2
C32 C31 C30 123.84(16)
C32 C31 H31 118.1
C30 C31 H31 118.1
C31 C32 C27 113.76(16)
C31 C32 C33 125.39(15)
C27 C32 C33 120.84(14)
C34 C33 B2 116.30(14)
C34 C33 C32 118.91(13)
B2 C33 C32 104.11(13)
C34 C33 H33 105.4
B2 C33 H33 105.4
C32 C33 H33 105.4
C35 C34 C36 110.22(15)
C35 C34 C33 109.76(15)
C36 C34 C33 110.50(14)
C35 C34 H34 108.8
C36 C34 H34 108.8
C33 C34 H34 108.8
C34 C35 H35A 109.5
C34 C35 H35B 109.5
H35A C35 H35B 109.5
C34 C35 H35C 109.5
H35A C35 H35C 109.5
H35B C35 H35C 109.5
C34 C36 H36A 109.5
C34 C36 H36B 109.5
H36A C36 H36B 109.5
C34 C36 H36C 109.5
H36A C36 H36C 109.5
H36B C36 H36C 109.5
C38 C37 C42 113.15(15)
C38 C37 B2 115.85(15)
C42 C37 B2 131.00(13)
C37 C38 C39 121.19(17)
C37 C38 F38 119.42(15)
C39 C38 F38 119.39(14)
F39 C39 C38 116.91(17)
F39 C39 C40 120.19(16)
C38 C39 C40 122.90(15)
C41 C40 F40 117.37(18)
C41 C40 C39 118.93(16)
F40 C40 C39 123.70(16)
C40 C41 F41 120.10(16)
C40 C41 C42 116.16(17)
F41 C41 C42 123.74(15)
F42 C42 C41 111.15(16)
F42 C42 C37 121.23(15)
C41 C42 C37 127.61(15)
C48 C43 C44 111.52(15)
C48 C43 B2 118.89(15)
C44 C43 B2 129.53(14)
F44 C44 C45 113.01(15)
F44 C44 C43 119.53(15)
C45 C44 C43 127.45(15)
C46 C45 F45 117.92(16)
C46 C45 C44 117.85(16)
F45 C45 C44 124.23(15)
C45 C46 F46 118.83(17)
C45 C46 C47 117.01(16)
F46 C46 C47 124.16(15)
F47 C47 C48 118.53(16)
F47 C47 C46 118.39(16)
C48 C47 C46 123.06(15)
C43 C48 F48 117.14(15)
C43 C48 C47 122.80(16)
F48 C48 C47 120.02(14)
C26 N1 C23 116.42(14)
C26 N1 B1 120.96(13)
C23 N1 B1 122.55(12)
C26 N2 C25 122.05(13)
C26 N2 B2 121.83(13)
C25 N2 B2 116.10(13)
C7 B1 N1 104.66(13)
C7 B1 C11 109.98(13)
N1 B1 C11 99.98(12)
C7 B1 C17 111.34(14)
N1 B1 C17 113.26(12)
C11 B1 C17 116.51(13)
N2 B2 C33 105.52(12)
N2 B2 C37 101.86(13)
C33 B2 C37 107.74(13)
N2 B2 C43 109.40(12)
C33 B2 C43 115.66(14)
C37 B2 C43 115.34(12)
C54 C49 C50 119.38(19)
C54 C49 H49 120.3
C50 C49 H49 120.3
C51 C50 C49 123.90(18)
C51 C50 H50 118.0
C49 C50 H50 118.0
C52 C51 C50 116.69(19)
C52 C51 H51 121.7
C50 C51 H51 121.7
C51 C52 C53 119.49(19)
C51 C52 H52 120.3
C53 C52 H52 120.3
C54 C53 C52 123.68(18)
C54 C53 H53 118.2
C52 C53 H53 118.2
C49 C54 C53 116.85(19)
C49 C54 H54 121.6
C53 C54 H54 121.6
C60 C55 C56 117.4(2)
C60 C55 H55 121.3
C56 C55 H55 121.3
C55 C56 C57 123.9(2)
C55 C56 H56 118.0
C57 C56 H56 118.0
C58 C57 C56 119.0(2)
C58 C57 H57 120.5
C56 C57 H57 120.5
C57 C58 C59 116.7(2)
C57 C58 H58 121.7
C59 C58 H58 121.7
C58 C59 C60 123.7(2)
C58 C59 H59 118.1
C60 C59 H59 118.1
C55 C60 C59 119.3(2)
C55 C60 H60 120.4
C59 C60 H60 120.4

loop_
_geom_bond_atom_site_label_1
_geom_bond_atom_site_label_2
_geom_bond_distance
C1 C2 1.343(2)
C1 C6 1.463(2)
C1 C7 1.598(2)
C2 C3 1.460(3)
C2 H2 0.9500
C3 C4 1.434(3)
C3 H3 0.9500
C4 C5 1.324(2)
C4 H4 0.9500
C5 C6 1.482(2)
C5 H5 0.9500
C6 C23 1.408(2)
C7 B1 1.518(2)
C7 C8 1.590(2)
C7 H7 1.0000
C8 C10 1.463(2)
C8 C9 1.543(3)
C8 H8 1.0000
C9 H9A 0.9800
C9 H9B 0.9800
C9 H9C 0.9800
C10 H10A 0.9800
C10 H10B 0.9800
C10 H10C 0.9800
C11 C12 1.349(2)
C11 C16 1.381(2)
C11 B1 1.708(3)
C12 F12 1.3257(19)
C12 C13 1.410(3)
C13 F13 1.297(2)
C13 C14 1.355(2)
C14 C15 1.338(3)
C14 F14 1.370(2)
C15 F15 1.3249(19)
C15 C16 1.414(3)
C16 F16 1.316(2)
C17 C22 1.376(2)
C17 C18 1.438(2)
C17 B1 1.714(2)
C18 F18 1.3380(19)
C18 C19 1.440(2)
C19 C20 1.351(3)
C19 F19 1.380(2)
C20 F20 1.386(2)
C20 C21 1.415(3)
C21 F21 1.313(2)
C21 C22 1.431(3)
C22 F22 1.375(2)
C23 N1 1.404(2)
C23 C24 1.423(2)
C24 C25 1.335(2)
C24 H24 0.9500
C25 N2 1.413(2)
C25 C27 1.493(2)
C26 N1 1.287(2)
C26 N2 1.348(2)
C26 H26 0.9500
C27 C32 1.425(2)
C27 C28 1.490(3)
C28 C29 1.409(3)
C28 H28 0.9500
C29 C30 1.400(3)
C29 H29 0.9500
C30 C31 1.485(3)
C30 H30 0.9500
C31 C32 1.420(2)
C31 H31 0.9500
C32 C33 1.608(2)
C33 C34 1.571(2)
C33 B2 1.606(2)
C33 H33 1.0000
C34 C35 1.452(2)
C34 C36 1.533(3)
C34 H34 1.0000
C35 H35A 0.9800
C35 H35B 0.9800
C35 H35C 0.9800
C36 H36A 0.9800
C36 H36B 0.9800
C36 H36C 0.9800
C37 C38 1.347(2)
C37 C42 1.442(3)
C37 B2 1.673(3)
C38 C39 1.387(3)
C38 F38 1.400(2)
C39 F39 1.309(2)
C39 C40 1.422(3)
C40 C41 1.337(3)
C40 F40 1.339(2)
C41 F41 1.385(2)
C41 C42 1.388(3)
C42 F42 1.3149(19)
C43 C48 1.381(2)
C43 C44 1.462(3)
C43 B2 1.722(3)
C44 F44 1.339(2)
C44 C45 1.452(3)
C45 C46 1.371(3)
C45 F45 1.401(2)
C46 F46 1.402(2)
C46 C47 1.446(3)
C47 F47 1.333(2)
C47 C48 1.443(3)
C48 F48 1.417(2)
N1 B1 1.684(2)
N2 B2 1.593(2)
C49 C54 1.295(3)
C49 C50 1.376(3)
C49 H49 0.9500
C50 C51 1.351(3)
C50 H50 0.9500
C51 C52 1.296(3)
C51 H51 0.9500
C52 C53 1.376(3)
C52 H52 0.9500
C53 C54 1.352(3)
C53 H53 0.9500
C54 H54 0.9500
C55 C60 1.337(3)
C55 C56 1.402(3)
C55 H55 0.9500
C56 C57 1.431(4)
C56 H56 0.9500
C57 C58 1.353(4)
C57 H57 0.9500
C58 C59 1.413(4)
C58 H58 0.9500
C59 C60 1.430(4)
C59 H59 0.9500
C60 H60 0.9500
